data_4105362
loop_
_publ_author_name
'Martyn P. Coles'
'Pedro J. Arag\'on-S\'aez'
'Sarah H. Oakley'
'Peter B. Hitchcock'
'Matthew G. Davidson'
'Zvonimir B. Maksi\'c'
'Robert Vianello'
'Ivo Leito'
'Ivari Kaljurand'
'David C. Apperley'

_publ_contact_author_address
;Department of Chemistry
University of Sussex
Falmer
Brighton BN1 9QJ
UK
;
_publ_contact_author_email m.p.coles@sussex.ac.uk
_publ_contact_author_name 'Martyn P. Coles'
_publ_section_title
;
 Superbasicity of a Bis-guanidino Compound with a Flexible Linker: A
 Theoretical and Experimental Study
;
_journal_name_full 'Journal of the American Chemical Society'
_journal_page_first 16858
_journal_page_last 16868
_journal_paper_doi 10.1021/ja906618g
_journal_volume 131
_journal_year 2009
_chemical_compound_source 'synthesis as described'
_chemical_formula_moiety 'C15 H27 N6, C24 H20 B'
_chemical_formula_sum 'C39 H47 B N6'
_chemical_formula_weight 610.64
_chemical_name_systematic
;
 ?
;
_space_group_IT_number 2
_symmetry_cell_setting triclinic
_symmetry_Int_Tables_number 2
_symmetry_space_group_name_Hall '-P 1'
_symmetry_space_group_name_H-M 'P -1'
_atom_sites_solution_hydrogens geom
_atom_sites_solution_primary direct
_atom_sites_solution_secondary difmap
_audit_conform_dict_location ftp://ftp.iucr.org/pub/cif_core.dic
_audit_conform_dict_name cif_core.dic
_audit_conform_dict_version 2.2
_audit_creation_date 2007-01-09T11:22:31-00:00
_audit_creation_method 'WinGX routine CIF_UPDATE'
_cell_angle_alpha 110.315(2)
_cell_angle_beta 99.272(1)
_cell_angle_gamma 100.188(2)
_cell_formula_units_Z 2
_cell_length_a 10.3288(3)
_cell_length_b 12.5828(3)
_cell_length_c 14.4276(4)
_cell_measurement_reflns_used 12803
_cell_measurement_temperature 293(2)
_cell_measurement_theta_max 26.022
_cell_measurement_theta_min 3.395
_cell_measurement_wavelength 0.71073
_cell_volume 1679.67(8)
_computing_cell_refinement 'HKL Scalepack (Otwinowski & Minor 1997)'
_computing_data_collection 'Collect (Nonius BV, 1997-2000)'
_computing_data_reduction 'HKL Denzo and Scalepack (Otwinowski & Minor 1997)'
_computing_molecular_graphics 'Ortep-3 for Windows (Farrugia, 1997)'
_computing_publication_material 'WinGX publication routines (Farrugia, 1999)'
_computing_structure_refinement 'SHELXL-97 (Sheldrick, 1997)'
_computing_structure_solution 'SHELXS-97 (Sheldrick, 1997)'
_diffrn_ambient_temperature 293(2)
_diffrn_detector 'CCD plate'
_diffrn_measured_fraction_theta_full 0.992
_diffrn_measured_fraction_theta_max 0.992
_diffrn_measurement_device '95mm CCD camera on \k-goniostat'
_diffrn_measurement_device_type KappaCCD
_diffrn_measurement_method 'CCD rotation images, thick slices'
_diffrn_orient_matrix_type 'by Nonius Collect from scalepack cell'
_diffrn_orient_matrix_UB_11 0.235113E-1
_diffrn_orient_matrix_UB_12 0.665856E-1
_diffrn_orient_matrix_UB_13 0.677891E-1
_diffrn_orient_matrix_UB_21 -0.67594E-1
_diffrn_orient_matrix_UB_22 -0.457381E-1
_diffrn_orient_matrix_UB_23 0.233278E-1
_diffrn_orient_matrix_UB_31 0.71775E-1
_diffrn_orient_matrix_UB_32 -0.337813E-1
_diffrn_orient_matrix_UB_33 0.256919E-1
_diffrn_radiation_monochromator graphite
_diffrn_radiation_probe x-ray
_diffrn_radiation_type MoK\a
_diffrn_radiation_wavelength 0.71073
_diffrn_reflns_av_R_equivalents 0.0454
_diffrn_reflns_av_unetI/netI 0.0393
_diffrn_reflns_limit_h_max 12
_diffrn_reflns_limit_h_min -12
_diffrn_reflns_limit_k_max 15
_diffrn_reflns_limit_k_min -14
_diffrn_reflns_limit_l_max 17
_diffrn_reflns_limit_l_min -17
_diffrn_reflns_number 24858
_diffrn_reflns_theta_full 26
_diffrn_reflns_theta_max 26
_diffrn_reflns_theta_min 3.4
_diffrn_source 'Enraf Nonius FR590'
_exptl_absorpt_coefficient_mu 0.072
_exptl_absorpt_correction_type none
_exptl_crystal_colour colourless
_exptl_crystal_density_diffrn 1.207
_exptl_crystal_description prism
_exptl_crystal_F_000 656
_exptl_crystal_size_max 0.35
_exptl_crystal_size_mid 0.3
_exptl_crystal_size_min 0.3
_refine_diff_density_max 0.455
_refine_diff_density_min -0.251
_refine_diff_density_rms 0.037
_refine_ls_extinction_method none
_refine_ls_goodness_of_fit_ref 1.024
_refine_ls_hydrogen_treatment mixed
_refine_ls_matrix_type full
_refine_ls_number_parameters 424
_refine_ls_number_reflns 6552
_refine_ls_number_restraints 0
_refine_ls_restrained_S_all 1.024
_refine_ls_R_factor_all 0.0948
_refine_ls_R_factor_gt 0.0622
_refine_ls_shift/su_max 0
_refine_ls_shift/su_mean 0
_refine_ls_structure_factor_coef Fsqd
_refine_ls_weighting_details 'calc w=1/[\s^2^(Fo^2^)+(0.0869P)^2^+0.5199P] where P=(Fo^2^+2Fc^2^)/3'
_refine_ls_weighting_scheme calc
_refine_ls_wR_factor_gt 0.1571
_refine_ls_wR_factor_ref 0.1796
_reflns_number_gt 4456
_reflns_number_total 6552
_reflns_threshold_expression >2sigma(I)
_cod_data_source_file ja906618g_si_002.cif
_cod_data_source_block jan107
_cod_database_code 4105362

loop_
_symmetry_equiv_pos_as_xyz
'x, y, z'
'-x, -y, -z'

loop_
_atom_site_label
_atom_site_type_symbol
_atom_site_fract_x
_atom_site_fract_y
_atom_site_fract_z
_atom_site_U_iso_or_equiv
_atom_site_adp_type
_atom_site_occupancy
_atom_site_symmetry_multiplicity
_atom_site_calc_flag
_atom_site_refinement_flags
_atom_site_disorder_assembly
_atom_site_disorder_group
N1 N 0.5919(2) 0.3276(2) 0.16547(16) 0.0712(6) Uani 1 1 d . . .
H1X H 0.534(4) 0.239(3) 0.139(3) 0.116(11) Uiso 1 1 d . . .
N2 N 0.61875(18) 0.34154(14) 0.33057(13) 0.0522(4) Uani 1 1 d . . .
N3 N 0.6518(2) 0.51163(17) 0.29789(16) 0.0641(5) Uani 1 1 d . . .
N4 N 0.4226(2) 0.11226(16) 0.10588(15) 0.0630(5) Uani 1 1 d . . .
N5 N 0.44412(17) 0.15975(15) 0.27766(14) 0.0532(4) Uani 1 1 d . . .
N6 N 0.24528(19) 0.03007(16) 0.16387(18) 0.0683(6) Uani 1 1 d . . .
C1 C 0.6206(2) 0.39374(19) 0.26315(18) 0.0531(5) Uani 1 1 d . . .
C2 C 0.6326(3) 0.4117(2) 0.43773(18) 0.0706(7) Uani 1 1 d . . .
H2A H 0.659 0.3689 0.479 0.085 Uiso 1 1 calc R . .
H2B H 0.5465 0.4279 0.448 0.085 Uiso 1 1 calc R . .
C3 C 0.7380(3) 0.5245(2) 0.4695(2) 0.0832(8) Uani 1 1 d . . .
H3A H 0.7463 0.5723 0.5403 0.1 Uiso 1 1 calc R . .
H3B H 0.8251 0.5084 0.4624 0.1 Uiso 1 1 calc R . .
C4 C 0.6986(3) 0.5884(2) 0.4048(2) 0.0812(8) Uani 1 1 d . . .
H4A H 0.6272 0.6242 0.4267 0.097 Uiso 1 1 calc R . .
H4B H 0.7759 0.6504 0.4136 0.097 Uiso 1 1 calc R . .
C5 C 0.6394(3) 0.5729(3) 0.2292(3) 0.0894(9) Uani 1 1 d . . .
H5A H 0.5982 0.6368 0.2571 0.107 Uiso 1 1 calc R . .
H5B H 0.7292 0.6064 0.2248 0.107 Uiso 1 1 calc R . .
C6 C 0.5589(4) 0.4976(3) 0.1277(3) 0.1132(12) Uani 1 1 d . . .
H6A H 0.5717 0.5367 0.0813 0.136 Uiso 1 1 calc R . .
H6B H 0.4637 0.4823 0.1283 0.136 Uiso 1 1 calc R . .
C7 C 0.5993(4) 0.3835(3) 0.0911(2) 0.1015(11) Uani 1 1 d . . .
H7A H 0.5392 0.3315 0.0258 0.122 Uiso 1 1 calc R . .
H7B H 0.6909 0.3977 0.0821 0.122 Uiso 1 1 calc R . .
C8 C 0.5863(2) 0.21484(18) 0.29817(17) 0.0525(5) Uani 1 1 d . A .
H8A H 0.6178 0.1821 0.237 0.063 Uiso 1 1 calc R . .
H8B H 0.6358 0.1956 0.3507 0.063 Uiso 1 1 calc R . .
C9 C 0.3701(2) 0.09840(17) 0.17856(19) 0.0540(6) Uani 1 1 d . A .
C13 C 0.1850(3) 0.0196(2) 0.2458(3) 0.0872(9) Uani 1 1 d . A .
H13A H 0.194 -0.0526 0.2533 0.105 Uiso 1 1 calc R . .
H13B H 0.089 0.0153 0.2279 0.105 Uiso 1 1 calc R . .
C14 C 0.2496(3) 0.1202(3) 0.3452(3) 0.0884(9) Uani 1 1 d . . .
H14A H 0.2203 0.189 0.3442 0.106 Uiso 1 1 calc R A .
H14B H 0.2212 0.1016 0.3999 0.106 Uiso 1 1 calc R . .
C15 C 0.3968(3) 0.1448(3) 0.3636(2) 0.0814(8) Uani 1 1 d . A .
H15A H 0.4267 0.0809 0.3757 0.098 Uiso 1 1 calc R . .
H15B H 0.4368 0.2155 0.4243 0.098 Uiso 1 1 calc R . .
C16 C -0.1181(2) 0.25529(18) 0.58567(15) 0.0466(5) Uani 1 1 d . . .
C17 C -0.0796(2) 0.3214(2) 0.53017(16) 0.0570(6) Uani 1 1 d . . .
H17 H -0.0646 0.4023 0.5604 0.068 Uiso 1 1 calc R . .
C18 C -0.0625(3) 0.2731(3) 0.43247(19) 0.0765(8) Uani 1 1 d . . .
H18 H -0.0384 0.3212 0.3982 0.092 Uiso 1 1 calc R . .
C19 C -0.0811(3) 0.1538(3) 0.3859(2) 0.0833(9) Uani 1 1 d . . .
H19 H -0.0693 0.1207 0.3203 0.1 Uiso 1 1 calc R . .
C20 C -0.1174(3) 0.0847(3) 0.4376(2) 0.0787(8) Uani 1 1 d . . .
H20 H -0.129 0.0041 0.4074 0.094 Uiso 1 1 calc R . .
C21 C -0.1366(2) 0.1345(2) 0.53481(17) 0.0627(6) Uani 1 1 d . . .
H21 H -0.1631 0.0856 0.5677 0.075 Uiso 1 1 calc R . .
C22 C -0.2899(2) 0.24175(16) 0.70573(15) 0.0458(5) Uani 1 1 d . . .
C23 C -0.3966(2) 0.1835(2) 0.61955(18) 0.0598(6) Uani 1 1 d . . .
H23 H -0.3828 0.1843 0.5576 0.072 Uiso 1 1 calc R . .
C24 C -0.5224(3) 0.1246(2) 0.6213(2) 0.0721(7) Uani 1 1 d . . .
H24 H -0.5904 0.0877 0.5614 0.087 Uiso 1 1 calc R . .
C25 C -0.5469(3) 0.1203(2) 0.7100(2) 0.0755(7) Uani 1 1 d . . .
H25 H -0.6305 0.0796 0.7114 0.091 Uiso 1 1 calc R . .
C26 C -0.4459(3) 0.1771(3) 0.7968(2) 0.0838(8) Uani 1 1 d . . .
H26 H -0.4615 0.1761 0.8582 0.101 Uiso 1 1 calc R . .
C27 C -0.3205(3) 0.2363(2) 0.79489(19) 0.0682(7) Uani 1 1 d . . .
H27 H -0.254 0.2739 0.8555 0.082 Uiso 1 1 calc R . .
C28 C -0.0202(2) 0.29773(16) 0.78458(15) 0.0437(5) Uani 1 1 d . . .
C29 C 0.0594(2) 0.21802(17) 0.76058(16) 0.0476(5) Uani 1 1 d . . .
H29 H 0.0478 0.1703 0.6926 0.057 Uiso 1 1 calc R . .
C30 C 0.1547(2) 0.2068(2) 0.83329(19) 0.0594(6) Uani 1 1 d . . .
H30 H 0.2042 0.1513 0.8134 0.071 Uiso 1 1 calc R . .
C31 C 0.1774(3) 0.2761(2) 0.9342(2) 0.0665(6) Uani 1 1 d . . .
H31 H 0.2426 0.2692 0.9829 0.08 Uiso 1 1 calc R . .
C32 C 0.1019(3) 0.3560(2) 0.96188(19) 0.0769(8) Uani 1 1 d . . .
H32 H 0.1147 0.4033 1.0302 0.092 Uiso 1 1 calc R . .
C33 C 0.0071(3) 0.3664(2) 0.88892(17) 0.0660(7) Uani 1 1 d . . .
H33 H -0.0417 0.4222 0.91 0.079 Uiso 1 1 calc R . .
C34 C -0.1344(2) 0.45151(16) 0.73380(14) 0.0430(5) Uani 1 1 d . . .
C35 C -0.2461(2) 0.49828(19) 0.73632(16) 0.0535(5) Uani 1 1 d . . .
H35 H -0.3318 0.4478 0.7175 0.064 Uiso 1 1 calc R . .
C36 C -0.2352(3) 0.6177(2) 0.76583(19) 0.0659(7) Uani 1 1 d . . .
H36 H -0.3129 0.6455 0.7673 0.079 Uiso 1 1 calc R . .
C37 C -0.1119(3) 0.6944(2) 0.79259(18) 0.0668(7) Uani 1 1 d . . .
H37 H -0.1047 0.7743 0.8127 0.08 Uiso 1 1 calc R . .
C38 C 0.0018(3) 0.65230(19) 0.78956(18) 0.0639(6) Uani 1 1 d . . .
H38 H 0.0867 0.7036 0.8071 0.077 Uiso 1 1 calc R . .
C39 C -0.0103(2) 0.53348(18) 0.76043(17) 0.0546(5) Uani 1 1 d . . .
H39 H 0.0679 0.5067 0.7584 0.066 Uiso 1 1 calc R . .
B B -0.1409(2) 0.31130(19) 0.70170(17) 0.0433(5) Uani 1 1 d . . .
C10 C 0.3454(3) 0.0489(2) 0.0003(2) 0.0856(8) Uani 0.630(8) 1 d P A 1
H10C H 0.2912 0.0968 -0.0191 0.103 Uiso 0.630(8) 1 calc PR A 1
H10D H 0.4077 0.0348 -0.0435 0.103 Uiso 0.630(8) 1 calc PR A 1
C11 C 0.2572(6) -0.0618(4) -0.0147(4) 0.094(2) Uani 0.630(8) 1 d P A 1
H11C H 0.3118 -0.1149 -0.0069 0.113 Uiso 0.630(8) 1 calc PR A 1
H11D H 0.2003 -0.0965 -0.0835 0.113 Uiso 0.630(8) 1 calc PR A 1
C12 C 0.1681(3) -0.0468(3) 0.0607(3) 0.0989(11) Uani 0.630(8) 1 d P A 1
H12C H 0.0955 -0.0142 0.04 0.119 Uiso 0.630(8) 1 calc PR A 1
H12D H 0.1275 -0.1228 0.06 0.119 Uiso 0.630(8) 1 calc PR A 1
C10A C 0.3454(3) 0.0489(2) 0.0003(2) 0.0856(8) Uani 0.370(8) 1 d P A 2
H10A H 0.3817 -0.0174 -0.0304 0.103 Uiso 0.370(8) 1 calc PR A 2
H10B H 0.3592 0.1001 -0.0362 0.103 Uiso 0.370(8) 1 calc PR A 2
C11A C 0.1954(8) 0.0049(8) -0.0138(6) 0.080(3) Uiso 0.370(8) 1 d P A 2
H11A H 0.1526 0.0692 -0.0055 0.096 Uiso 0.370(8) 1 calc PR A 2
H11B H 0.1567 -0.0536 -0.0823 0.096 Uiso 0.370(8) 1 calc PR A 2
C12A C 0.1681(3) -0.0468(3) 0.0607(3) 0.0989(11) Uani 0.370(8) 1 d P A 2
H12A H 0.0721 -0.0611 0.0587 0.119 Uiso 0.370(8) 1 calc PR A 2
H12B H 0.1917 -0.1215 0.0422 0.119 Uiso 0.370(8) 1 calc PR A 2

loop_
_atom_site_aniso_label
_atom_site_aniso_U_11
_atom_site_aniso_U_22
_atom_site_aniso_U_33
_atom_site_aniso_U_23
_atom_site_aniso_U_13
_atom_site_aniso_U_12
N1 0.0741(14) 0.0740(14) 0.0556(13) 0.0244(11) 0.0156(10) -0.0046(11)
N2 0.0535(10) 0.0429(9) 0.0516(10) 0.0138(8) 0.0097(8) 0.0032(8)
N3 0.0574(11) 0.0539(11) 0.0785(14) 0.0323(10) 0.0075(10) 0.0020(9)
N4 0.0620(12) 0.0519(11) 0.0580(12) 0.0085(9) 0.0060(10) 0.0063(9)
N5 0.0456(10) 0.0483(10) 0.0614(11) 0.0200(9) 0.0111(8) 0.0052(8)
N6 0.0485(11) 0.0439(10) 0.1012(16) 0.0262(11) 0.0038(11) 0.0009(8)
C1 0.0385(11) 0.0531(13) 0.0617(14) 0.0214(11) 0.0088(9) 0.0013(9)
C2 0.0837(18) 0.0582(14) 0.0569(15) 0.0124(12) 0.0174(13) 0.0064(13)
C3 0.102(2) 0.0555(15) 0.0643(16) 0.0100(13) 0.0028(15) -0.0070(14)
C4 0.0886(19) 0.0467(13) 0.085(2) 0.0103(13) 0.0068(15) 0.0027(13)
C5 0.083(2) 0.0806(18) 0.104(2) 0.0549(18) 0.0047(17) -0.0014(15)
C6 0.136(3) 0.106(3) 0.098(3) 0.063(2) 0.003(2) 0.002(2)
C7 0.110(3) 0.115(3) 0.0693(19) 0.0422(19) 0.0186(17) -0.007(2)
C8 0.0461(12) 0.0469(11) 0.0604(13) 0.0185(10) 0.0092(10) 0.0100(9)
C9 0.0444(12) 0.0339(10) 0.0794(16) 0.0193(11) 0.0071(11) 0.0111(9)
C13 0.0629(16) 0.0629(16) 0.146(3) 0.0516(19) 0.0355(18) 0.0087(13)
C14 0.0725(18) 0.096(2) 0.113(2) 0.057(2) 0.0347(17) 0.0148(16)
C15 0.0756(18) 0.0846(19) 0.088(2) 0.0395(16) 0.0306(15) 0.0089(14)
C16 0.0433(11) 0.0496(11) 0.0430(11) 0.0133(9) 0.0091(9) 0.0132(9)
C17 0.0531(13) 0.0671(14) 0.0461(12) 0.0188(11) 0.0138(10) 0.0082(11)
C18 0.0639(16) 0.108(2) 0.0497(14) 0.0249(15) 0.0199(12) 0.0080(15)
C19 0.0568(15) 0.126(3) 0.0466(14) 0.0049(16) 0.0188(12) 0.0254(16)
C20 0.0712(17) 0.0799(18) 0.0617(16) -0.0042(14) 0.0121(13) 0.0305(14)
C21 0.0708(15) 0.0552(13) 0.0542(13) 0.0095(11) 0.0158(11) 0.0203(11)
C22 0.0548(12) 0.0387(10) 0.0481(11) 0.0159(9) 0.0183(9) 0.0182(9)
C23 0.0572(14) 0.0638(14) 0.0580(14) 0.0262(11) 0.0146(11) 0.0081(11)
C24 0.0569(15) 0.0699(16) 0.0768(17) 0.0192(13) 0.0162(13) 0.0034(12)
C25 0.0673(16) 0.0662(16) 0.094(2) 0.0248(15) 0.0424(16) 0.0115(13)
C26 0.093(2) 0.095(2) 0.0758(19) 0.0339(16) 0.0519(17) 0.0231(17)
C27 0.0699(16) 0.0797(17) 0.0553(14) 0.0206(12) 0.0285(12) 0.0183(13)
C28 0.0502(11) 0.0357(10) 0.0459(11) 0.0150(9) 0.0133(9) 0.0125(9)
C29 0.0479(11) 0.0414(10) 0.0548(12) 0.0175(9) 0.0179(9) 0.0120(9)
C30 0.0554(13) 0.0539(13) 0.0803(17) 0.0315(13) 0.0210(12) 0.0260(11)
C31 0.0699(16) 0.0632(14) 0.0690(16) 0.0316(13) 0.0025(12) 0.0239(12)
C32 0.107(2) 0.0689(16) 0.0507(14) 0.0155(12) 0.0003(13) 0.0446(16)
C33 0.0912(18) 0.0603(14) 0.0469(13) 0.0128(11) 0.0080(12) 0.0438(13)
C34 0.0520(12) 0.0432(10) 0.0364(10) 0.0156(8) 0.0116(8) 0.0172(9)
C35 0.0567(13) 0.0522(12) 0.0556(13) 0.0225(10) 0.0125(10) 0.0209(10)
C36 0.0810(18) 0.0615(15) 0.0706(16) 0.0311(13) 0.0207(13) 0.0419(14)
C37 0.101(2) 0.0440(12) 0.0606(15) 0.0231(11) 0.0187(14) 0.0269(14)
C38 0.0777(17) 0.0463(12) 0.0622(15) 0.0219(11) 0.0117(12) 0.0050(12)
C39 0.0576(13) 0.0470(12) 0.0604(13) 0.0208(10) 0.0142(10) 0.0161(10)
B 0.0488(13) 0.0392(11) 0.0418(12) 0.0130(10) 0.0132(10) 0.0142(10)
C10 0.085(2) 0.0735(18) 0.0701(17) 0.0095(14) -0.0112(14) 0.0147(15)
C11 0.087(4) 0.059(3) 0.088(4) -0.005(2) -0.019(3) 0.006(2)
C12 0.0654(18) 0.0674(18) 0.127(3) 0.0240(19) -0.0205(19) -0.0060(14)
C10A 0.085(2) 0.0735(18) 0.0701(17) 0.0095(14) -0.0112(14) 0.0147(15)
C12A 0.0654(18) 0.0674(18) 0.127(3) 0.0240(19) -0.0205(19) -0.0060(14)

loop_
_atom_type_symbol
_atom_type_description
_atom_type_scat_dispersion_real
_atom_type_scat_dispersion_imag
_atom_type_scat_source
C C 0.0033 0.0016 'International Tables Vol C Tables 4.2.6.8 and 6.1.1.4'
H H 0 0 'International Tables Vol C Tables 4.2.6.8 and 6.1.1.4'
B B 0.0013 0.0007 'International Tables Vol C Tables 4.2.6.8 and 6.1.1.4'
N N 0.0061 0.0033 'International Tables Vol C Tables 4.2.6.8 and 6.1.1.4'

loop_
_geom_angle_atom_site_label_1
_geom_angle_atom_site_label_2
_geom_angle_atom_site_label_3
_geom_angle
C1 N1 C7 119.3(2)
C1 N1 H1X 119.0(18)
C7 N1 H1X 118.6(18)
C1 N2 C8 121.88(18)
C1 N2 C2 119.76(18)
C8 N2 C2 117.90(18)
C1 N3 C4 124.1(2)
C1 N3 C5 121.8(2)
C4 N3 C5 114.1(2)
C9 N4 C10 119.1(2)
C9 N5 C8 119.82(18)
C9 N5 C15 122.01(19)
C8 N5 C15 115.91(19)
C9 N6 C13 124.2(2)
C9 N6 C12 119.7(3)
C13 N6 C12 115.9(2)
N1 C1 N3 122.2(2)
N1 C1 N2 118.7(2)
N3 C1 N2 119.1(2)
N2 C2 C3 109.4(2)
N2 C2 H2A 109.8
C3 C2 H2A 109.8
N2 C2 H2B 109.8
C3 C2 H2B 109.8
H2A C2 H2B 108.2
C4 C3 C2 109.6(2)
C4 C3 H3A 109.8
C2 C3 H3A 109.8
C4 C3 H3B 109.8
C2 C3 H3B 109.8
H3A C3 H3B 108.2
N3 C4 C3 111.9(2)
N3 C4 H4A 109.2
C3 C4 H4A 109.2
N3 C4 H4B 109.2
C3 C4 H4B 109.2
H4A C4 H4B 107.9
C6 C5 N3 112.9(2)
C6 C5 H5A 109
N3 C5 H5A 109
C6 C5 H5B 109
N3 C5 H5B 109
H5A C5 H5B 107.8
C5 C6 C7 110.7(3)
C5 C6 H6A 109.5
C7 C6 H6A 109.5
C5 C6 H6B 109.5
C7 C6 H6B 109.5
H6A C6 H6B 108.1
N1 C7 C6 110.3(3)
N1 C7 H7A 109.6
C6 C7 H7A 109.6
N1 C7 H7B 109.6
C6 C7 H7B 109.6
H7A C7 H7B 108.1
N5 C8 N2 114.70(17)
N5 C8 H8A 108.6
N2 C8 H8A 108.6
N5 C8 H8B 108.6
N2 C8 H8B 108.6
H8A C8 H8B 107.6
N4 C9 N6 124.6(2)
N4 C9 N5 118.21(19)
N6 C9 N5 117.2(2)
N6 C13 C14 112.4(2)
N6 C13 H13A 109.1
C14 C13 H13A 109.1
N6 C13 H13B 109.1
C14 C13 H13B 109.1
H13A C13 H13B 107.9
C15 C14 C13 110.4(3)
C15 C14 H14A 109.6
C13 C14 H14A 109.6
C15 C14 H14B 109.6
C13 C14 H14B 109.6
H14A C14 H14B 108.1
C14 C15 N5 111.9(2)
C14 C15 H15A 109.2
N5 C15 H15A 109.2
C14 C15 H15B 109.2
N5 C15 H15B 109.2
H15A C15 H15B 107.9
C17 C16 C21 114.4(2)
C17 C16 B 124.11(18)
C21 C16 B 121.49(19)
C18 C17 C16 123.5(2)
C18 C17 H17 118.2
C16 C17 H17 118.2
C19 C18 C17 119.9(3)
C19 C18 H18 120
C17 C18 H18 120
C20 C19 C18 119.0(2)
C20 C19 H19 120.5
C18 C19 H19 120.5
C19 C20 C21 120.2(3)
C19 C20 H20 119.9
C21 C20 H20 119.9
C20 C21 C16 123.0(3)
C20 C21 H21 118.5
C16 C21 H21 118.5
C23 C22 C27 114.1(2)
C23 C22 B 122.47(18)
C27 C22 B 123.42(19)
C24 C23 C22 123.4(2)
C24 C23 H23 118.3
C22 C23 H23 118.3
C25 C24 C23 120.4(3)
C25 C24 H24 119.8
C23 C24 H24 119.8
C24 C25 C26 118.4(2)
C24 C25 H25 120.8
C26 C25 H25 120.8
C25 C26 C27 121.1(2)
C25 C26 H26 119.5
C27 C26 H26 119.5
C26 C27 C22 122.6(2)
C26 C27 H27 118.7
C22 C27 H27 118.7
C29 C28 C33 113.73(18)
C29 C28 B 125.27(17)
C33 C28 B 120.97(17)
C30 C29 C28 123.0(2)
C30 C29 H29 118.5
C28 C29 H29 118.5
C31 C30 C29 120.9(2)
C31 C30 H30 119.6
C29 C30 H30 119.6
C30 C31 C32 118.5(2)
C30 C31 H31 120.8
C32 C31 H31 120.8
C31 C32 C33 120.2(2)
C31 C32 H32 119.9
C33 C32 H32 119.9
C32 C33 C28 123.8(2)
C32 C33 H33 118.1
C28 C33 H33 118.1
C35 C34 C39 114.69(18)
C35 C34 B 124.72(18)
C39 C34 B 120.59(17)
C34 C35 C36 122.6(2)
C34 C35 H35 118.7
C36 C35 H35 118.7
C37 C36 C35 120.5(2)
C37 C36 H36 119.7
C35 C36 H36 119.7
C36 C37 C38 119.1(2)
C36 C37 H37 120.4
C38 C37 H37 120.4
C37 C38 C39 119.8(2)
C37 C38 H38 120.1
C39 C38 H38 120.1
C38 C39 C34 123.2(2)
C38 C39 H39 118.4
C34 C39 H39 118.4
C34 B C16 109.99(16)
C34 B C22 109.56(16)
C16 B C22 109.53(16)
C34 B C28 108.39(16)
C16 B C28 110.13(16)
C22 B C28 109.21(16)
C11 C10 N4 112.1(3)
C11 C10 H10C 109.2
N4 C10 H10C 109.2
C11 C10 H10D 109.2
N4 C10 H10D 109.2
H10C C10 H10D 107.9
C10 C11 C12 111.6(4)
C10 C11 H11C 109.3
C12 C11 H11C 109.3
C10 C11 H11D 109.3
C12 C11 H11D 109.3
H11C C11 H11D 108
N6 C12 C11 111.6(3)
N6 C12 H12C 109.3
C11 C12 H12C 109.3
N6 C12 H12D 109.3
C11 C12 H12D 109.3
H12C C12 H12D 108
H11A C11A H11B 108

loop_
_geom_bond_atom_site_label_1
_geom_bond_atom_site_label_2
_geom_bond_distance
N1 C1 1.316(3)
N1 C7 1.478(4)
N1 H1X 1.07(4)
N2 C1 1.350(3)
N2 C8 1.454(3)
N2 C2 1.458(3)
N3 C1 1.348(3)
N3 C4 1.451(3)
N3 C5 1.456(3)
N4 C9 1.304(3)
N4 C10 1.460(3)
N5 C9 1.377(3)
N5 C8 1.443(3)
N5 C15 1.462(3)
N6 C9 1.356(3)
N6 C13 1.456(4)
N6 C12 1.461(4)
C2 C3 1.500(4)
C2 H2A 0.97
C2 H2B 0.97
C3 C4 1.481(4)
C3 H3A 0.97
C3 H3B 0.97
C4 H4A 0.97
C4 H4B 0.97
C5 C6 1.448(4)
C5 H5A 0.97
C5 H5B 0.97
C6 C7 1.507(5)
C6 H6A 0.97
C6 H6B 0.97
C7 H7A 0.97
C7 H7B 0.97
C8 H8A 0.97
C8 H8B 0.97
C13 C14 1.495(4)
C13 H13A 0.97
C13 H13B 0.97
C14 C15 1.457(4)
C14 H14A 0.97
C14 H14B 0.97
C15 H15A 0.97
C15 H15B 0.97
C16 C17 1.392(3)
C16 C21 1.401(3)
C16 B 1.650(3)
C17 C18 1.382(3)
C17 H17 0.93
C18 C19 1.377(4)
C18 H18 0.93
C19 C20 1.371(4)
C19 H19 0.93
C20 C21 1.387(3)
C20 H20 0.93
C21 H21 0.93
C22 C23 1.392(3)
C22 C27 1.394(3)
C22 B 1.651(3)
C23 C24 1.386(3)
C23 H23 0.93
C24 C25 1.361(4)
C24 H24 0.93
C25 C26 1.365(4)
C25 H25 0.93
C26 C27 1.385(4)
C26 H26 0.93
C27 H27 0.93
C28 C29 1.394(3)
C28 C33 1.402(3)
C28 B 1.658(3)
C29 C30 1.382(3)
C29 H29 0.93
C30 C31 1.368(3)
C30 H30 0.93
C31 C32 1.370(3)
C31 H31 0.93
C32 C33 1.376(3)
C32 H32 0.93
C33 H33 0.93
C34 C35 1.385(3)
C34 C39 1.397(3)
C34 B 1.647(3)
C35 C36 1.391(3)
C35 H35 0.93
C36 C37 1.360(4)
C36 H36 0.93
C37 C38 1.372(4)
C37 H37 0.93
C38 C39 1.381(3)
C38 H38 0.93
C39 H39 0.93
C10 C11 1.448(6)
C10 H10C 0.97
C10 H10D 0.97
C11 C12 1.519(7)
C11 H11C 0.97
C11 H11D 0.97
C12 H12C 0.97
C12 H12D 0.97
C11A H11A 0.97
C11A H11B 0.97
